data_2021232
loop_
_publ_author_name
'Roitershtein, Dmitrii M.'
'Minashina, Kseniya I.'
'Minyaev, Mikhail E.'
'Ananyev, Ivan V.'
'Lyssenko, Konstantin A.'
'Tavtorkin, Alexander N.'
'Nifant'ev, Ilya E.'

_publ_section_title
;
 Different coordination modes of
 <i>trans</i>-2-{[(2-methoxyphenyl)imino]methyl}phenoxide in rare-earth
 complexes: influence of the metal cation radius and the number of ligands
 on steric congestion and ligand coordination modes
;
_journal_issue 10
_journal_name_full 'Acta Crystallographica Section C'
_journal_page_first 1105
_journal_page_last 1115
_journal_paper_doi 10.1107/S2053229618012421
_journal_volume 74
_journal_year 2018
_chemical_formula_iupac '[Y2 (C14 H12 N O2)3 (C H3 O) Cl2 (C H4 O)], C H4 O, C4 H8 O'
_chemical_formula_moiety 'C44 H43 Cl2 N3 O8 Y2, C4 H8 O, C H4 O'
_chemical_formula_sum 'C49 H55 Cl2 N3 O10 Y2'
_chemical_formula_weight 1094.68
_chemical_name_systematic
'Dichlorido-1\k<i>Cl</i>,2\k<i>Cl</i>-\m-methanolato-1:2\k^2^<i>O</i>:<i>O</i>-methanol-2\k<i>O</i>-(\m-2-{[(2-methoxyphenyl)imino]methyl}phenolato-1\k^3^<i>O</i>^1^,<i>N</i>,<i>O</i>^2^:2\k<i>O</i>^1^)bis(2-{[(2-methoxyphenyl)imino]methyl}phenolato)-1\k^3^<i>O</i>^1^,<i>N</i>,<i>O</i>^2^;2\k^3^<i>O</i>^1^,<i>N</i>,<i>O</i>^2^-diyttrium--tetrahydrofuran--methanol (1/1/1)'
_space_group_crystal_system monoclinic
_space_group_IT_number 14
_space_group_name_Hall '-P 2ybc'
_space_group_name_H-M_alt 'P 1 21/c 1'
_symmetry_space_group_name_Hall '-P 2ybc'
_symmetry_space_group_name_H-M 'P 1 21/c 1'
_atom_sites_solution_hydrogens mixed
_atom_sites_solution_primary direct
_atom_sites_solution_secondary difmap
_audit_creation_method SHELXL-2017/1
_cell_angle_alpha 90
_cell_angle_beta 107.1070(10)
_cell_angle_gamma 90
_cell_formula_units_Z 4
_cell_length_a 18.7839(14)
_cell_length_b 13.3371(9)
_cell_length_c 20.1422(14)
_cell_measurement_reflns_used 7434
_cell_measurement_temperature 120(2)
_cell_measurement_theta_max 28.69
_cell_measurement_theta_min 2.27
_cell_volume 4822.8(6)
_computing_cell_refinement
;
SAINT (Bruker, 2008)
;
_computing_data_collection
;
<i>APEX2</i> (Bruker, 2008)
;
_computing_data_reduction
;
SAINT (Bruker, 2008)
;
_computing_molecular_graphics
;
SHELXTL (Sheldrick, 2015b)
;
_computing_publication_material
;
SHELXTL (Sheldrick, 2015b)
;
_computing_structure_refinement
;
SHELXL2017 (Sheldrick, 2015a)
;
_computing_structure_solution
;
SHELXS (Sheldrick, 2008)
;
_diffrn_ambient_temperature 120(2)
_diffrn_measured_fraction_theta_full 1.000
_diffrn_measured_fraction_theta_max 0.999
_diffrn_measurement_device_type 'Bruker APEXII CCD'
_diffrn_measurement_method '\f and \w scans'
_diffrn_radiation_monochromator graphite
_diffrn_radiation_source 'fine-focus sealed tube'
_diffrn_radiation_type MoK\a
_diffrn_radiation_wavelength 0.71073
_diffrn_reflns_av_R_equivalents 0.0626
_diffrn_reflns_limit_h_max 25
_diffrn_reflns_limit_h_min -25
_diffrn_reflns_limit_k_max 18
_diffrn_reflns_limit_k_min -15
_diffrn_reflns_limit_l_max 27
_diffrn_reflns_limit_l_min -26
_diffrn_reflns_number 38433
_diffrn_reflns_theta_full 25.242
_diffrn_reflns_theta_max 28.998
_diffrn_reflns_theta_min 1.858
_exptl_absorpt_coefficient_mu 2.566
_exptl_absorpt_correction_T_max 0.4919
_exptl_absorpt_correction_T_min 0.3720
_exptl_absorpt_correction_type multi-scan
_exptl_absorpt_process_details
;
(SADABS; Bruker, 2008)
;
_exptl_crystal_colour colourless
_exptl_crystal_density_diffrn 1.508
_exptl_crystal_density_method 'not measured'
_exptl_crystal_description block
_exptl_crystal_F_000 2248
_exptl_crystal_size_max 0.55
_exptl_crystal_size_mid 0.40
_exptl_crystal_size_min 0.25
_refine_diff_density_max 1.048
_refine_diff_density_min -0.707
_refine_ls_extinction_method none
_refine_ls_goodness_of_fit_ref 1.000
_refine_ls_hydrogen_treatment mixed
_refine_ls_matrix_type full
_refine_ls_number_parameters 609
_refine_ls_number_reflns 12827
_refine_ls_number_restraints 2
_refine_ls_restrained_S_all 1.000
_refine_ls_R_factor_all 0.0974
_refine_ls_R_factor_gt 0.0435
_refine_ls_shift/su_max 0.001
_refine_ls_shift/su_mean 0.000
_refine_ls_structure_factor_coef Fsqd
_refine_ls_weighting_details 'w=1/[\s^2^(Fo^2^)+(0.0466P)^2^+2.0823P] where P=(Fo^2^+2Fc^2^)/3'
_refine_ls_weighting_scheme calc
_refine_ls_wR_factor_gt 0.0895
_refine_ls_wR_factor_ref 0.1077
_reflns_number_gt 8266
_reflns_number_total 12827
_reflns_threshold_expression 'I > 2\s(I)'
_cod_data_source_file jx3019sup1.cif
_cod_data_source_block mol4
_cod_depositor_comments 'Adding full bibliography for 2021229--2021233.cif.'
_cod_database_code 2021232
_cod_database_fobs_code 2021232
_shelx_space_group_comment
;
The symmetry employed for this shelxl refinement is uniquely defined
by the following loop, which should always be used as a source of
symmetry information in preference to the above space-group names.
They are only intended as comments.
;
_shelx_estimated_absorpt_t_min 0.333
_shelx_estimated_absorpt_t_max 0.566

loop_
_space_group_symop_operation_xyz
'x, y, z'
'-x, y+1/2, -z+1/2'
'-x, -y, -z'
'x, -y-1/2, z-1/2'

loop_
_atom_site_type_symbol
_atom_site_label
_atom_site_fract_x
_atom_site_fract_y
_atom_site_fract_z
_atom_site_U_iso_or_equiv
_atom_site_adp_type
_atom_site_calc_flag
_atom_site_occupancy
Y Y1 0.24912(2) 0.36119(2) 0.28482(2) 0.01915(7) Uani d 1
Y Y2 0.29368(2) 0.58727(2) 0.40017(2) 0.02207(8) Uani d 1
Cl Cl1 0.16029(5) 0.31038(6) 0.36376(4) 0.03071(19) Uani d 1
Cl Cl2 0.38788(5) 0.60457(7) 0.52604(4) 0.0385(2) Uani d 1
O O1 0.29783(12) 0.21377(15) 0.31892(11) 0.0269(5) Uani d 1
C C1 0.32770(17) 0.1380(2) 0.29595(17) 0.0236(7) Uani d 1
C C2 0.38227(18) 0.0778(2) 0.34256(19) 0.0301(8) Uani d 1
H H2 0.395996 0.092548 0.390823 0.036 Uiso calc 1
C C3 0.41569(19) -0.0009(2) 0.3199(2) 0.0335(8) Uani d 1
H H3 0.452466 -0.039286 0.352493 0.040 Uiso calc 1
C C4 0.39630(18) -0.0254(2) 0.2495(2) 0.0346(8) Uani d 1
H H4 0.419874 -0.079875 0.234060 0.041 Uiso calc 1
C C5 0.34290(18) 0.0300(2) 0.2029(2) 0.0317(8) Uani d 1
H H5 0.328858 0.012107 0.155158 0.038 Uiso calc 1
C C6 0.30794(17) 0.1136(2) 0.22440(18) 0.0244(7) Uani d 1
C C7 0.25204(17) 0.1659(2) 0.17209(18) 0.0249(7) Uani d 1
H H7 0.236798 0.135947 0.127326 0.030 Uiso calc 1
N N1 0.21984(14) 0.24977(18) 0.17911(14) 0.0230(6) Uani d 1
C C8 0.16338(16) 0.2861(2) 0.11964(16) 0.0214(6) Uani d 1
C C9 0.15918(18) 0.2667(2) 0.05061(17) 0.0261(7) Uani d 1
H H9 0.196870 0.227507 0.040423 0.031 Uiso calc 1
C C10 0.10143(18) 0.3034(2) -0.00315(17) 0.0282(7) Uani d 1
H H10 0.099273 0.288384 -0.049805 0.034 Uiso calc 1
C C11 0.04655(18) 0.3621(2) 0.01038(17) 0.0269(7) Uani d 1
H H11 0.006348 0.386213 -0.026819 0.032 Uiso calc 1
C C12 0.05046(18) 0.3857(2) 0.07895(17) 0.0246(7) Uani d 1
H H12 0.013398 0.426757 0.088648 0.029 Uiso calc 1
C C13 0.10910(17) 0.3486(2) 0.13287(16) 0.0211(6) Uani d 1
O O2 0.11738(11) 0.36936(15) 0.20192(10) 0.0215(4) Uani d 1
C C14 0.05075(17) 0.4077(2) 0.21591(17) 0.0271(7) Uani d 1
H H14A 0.008423 0.364052 0.193952 0.041 Uiso calc 1
H H14B 0.040438 0.475703 0.197017 0.041 Uiso calc 1
H H14C 0.058481 0.409352 0.266183 0.041 Uiso calc 1
O O3 0.21705(11) 0.52783(15) 0.29702(10) 0.0207(4) Uani d 1
C C15 0.16940(16) 0.5860(2) 0.25037(15) 0.0194(6) Uani d 1
C C16 0.11512(17) 0.6428(2) 0.26958(17) 0.0243(7) Uani d 1
H H16 0.111888 0.638269 0.315673 0.029 Uiso calc 1
C C17 0.06691(18) 0.7044(2) 0.22255(17) 0.0284(7) Uani d 1
H H17 0.030132 0.740726 0.236391 0.034 Uiso calc 1
C C18 0.07104(19) 0.7147(2) 0.15485(18) 0.0306(8) Uani d 1
H H18 0.038083 0.758110 0.122705 0.037 Uiso calc 1
C C19 0.12431(18) 0.6599(2) 0.13580(17) 0.0257(7) Uani d 1
H H19 0.128171 0.667315 0.090078 0.031 Uiso calc 1
C C20 0.17289(16) 0.5938(2) 0.18159(15) 0.0203(6) Uani d 1
C C21 0.22681(16) 0.5407(2) 0.15545(15) 0.0205(6) Uani d 1
H H21 0.235170 0.566034 0.114291 0.025 Uiso calc 1
N N2 0.26446(13) 0.46215(18) 0.18321(13) 0.0189(5) Uani d 1
C C22 0.31409(16) 0.4201(2) 0.14899(16) 0.0198(6) Uani d 1
C C23 0.30469(18) 0.4246(2) 0.07772(16) 0.0246(7) Uani d 1
H H23 0.263438 0.459830 0.048259 0.030 Uiso calc 1
C C24 0.35532(19) 0.3780(2) 0.04960(18) 0.0309(8) Uani d 1
H H24 0.348540 0.381433 0.001025 0.037 Uiso calc 1
C C25 0.41534(19) 0.3267(3) 0.09186(18) 0.0306(8) Uani d 1
H H25 0.450113 0.295948 0.072246 0.037 Uiso calc 1
C C26 0.42551(18) 0.3195(2) 0.16283(18) 0.0272(7) Uani d 1
H H26 0.466812 0.283806 0.191807 0.033 Uiso calc 1
C C27 0.37429(16) 0.3653(2) 0.19090(16) 0.0201(6) Uani d 1
O O4 0.37659(11) 0.36031(15) 0.26008(10) 0.0223(4) Uani d 1
C C28 0.44119(17) 0.3117(2) 0.30637(17) 0.0276(7) Uani d 1
H H28A 0.486284 0.348129 0.305695 0.041 Uiso calc 1
H H28B 0.444140 0.242498 0.291051 0.041 Uiso calc 1
H H28C 0.436864 0.311606 0.353681 0.041 Uiso calc 1
O O5 0.22372(12) 0.70331(16) 0.42424(11) 0.0269(5) Uani d 1
C C29 0.20534(16) 0.7977(2) 0.41477(15) 0.0212(6) Uani d 1
C C30 0.16275(18) 0.8432(2) 0.45390(17) 0.0265(7) Uani d 1
H H30 0.145778 0.803526 0.485357 0.032 Uiso calc 1
C C31 0.14533(17) 0.9436(2) 0.44749(17) 0.0275(7) Uani d 1
H H31 0.117597 0.972142 0.475343 0.033 Uiso calc 1
C C32 0.16773(18) 1.0047(2) 0.40066(18) 0.0301(8) Uani d 1
H H32 0.155718 1.074021 0.396565 0.036 Uiso calc 1
C C33 0.20769(18) 0.9614(2) 0.36068(17) 0.0276(7) Uani d 1
H H33 0.222641 1.001771 0.328300 0.033 Uiso calc 1
C C34 0.22697(16) 0.8591(2) 0.36642(15) 0.0214(6) Uani d 1
C C35 0.26903(17) 0.8219(2) 0.32209(16) 0.0227(7) Uani d 1
H H35 0.277829 0.867351 0.289055 0.027 Uiso calc 1
N N3 0.29592(14) 0.73221(18) 0.32314(13) 0.0204(5) Uani d 1
C C36 0.33461(17) 0.7099(2) 0.27311(16) 0.0204(6) Uani d 1
C C37 0.31553(18) 0.7458(2) 0.20559(16) 0.0249(7) Uani d 1
H H37 0.275059 0.791157 0.189957 0.030 Uiso calc 1
C C38 0.35503(18) 0.7160(2) 0.16065(17) 0.0279(7) Uani d 1
H H38 0.341807 0.741332 0.114553 0.033 Uiso calc 1
C C39 0.41351(18) 0.6495(2) 0.18285(17) 0.0282(7) Uani d 1
H H39 0.440388 0.629347 0.151852 0.034 Uiso calc 1
C C40 0.43359(17) 0.6116(2) 0.25057(17) 0.0260(7) Uani d 1
H H40 0.473723 0.565633 0.265837 0.031 Uiso calc 1
C C41 0.39373(17) 0.6425(2) 0.29505(16) 0.0219(6) Uani d 1
O O6 0.40774(12) 0.61011(15) 0.36332(11) 0.0247(5) Uani d 1
C C42 0.47651(18) 0.5559(3) 0.39380(18) 0.0323(8) Uani d 1
H H42A 0.518671 0.595906 0.389451 0.048 Uiso calc 1
H H42B 0.475117 0.491907 0.369533 0.048 Uiso calc 1
H H42C 0.482235 0.543222 0.443024 0.048 Uiso calc 1
O O7 0.32359(12) 0.42480(15) 0.38506(10) 0.0228(5) Uani d 1
C C43 0.3572(2) 0.3639(3) 0.44425(18) 0.0344(8) Uani d 1
H H43A 0.343315 0.293668 0.433316 0.052 Uiso calc 1
H H43B 0.339814 0.385593 0.483325 0.052 Uiso calc 1
H H43C 0.411467 0.370677 0.456761 0.052 Uiso calc 1
O O8 0.21441(17) 0.49705(19) 0.44969(14) 0.0439(7) Uani d 1
H H8 0.199(2) 0.444(2) 0.4288(19) 0.049(13) Uiso d 1
C C44 0.1822(2) 0.5200(3) 0.50265(18) 0.0358(8) Uani d 1
H H44A 0.141079 0.473449 0.500238 0.054 Uiso calc 1
H H44B 0.163102 0.588810 0.496666 0.054 Uiso calc 1
H H44C 0.219807 0.513584 0.547956 0.054 Uiso calc 1
O O9 0.47737(18) 0.8072(3) 0.52862(17) 0.0618(9) Uani d 1
H H9A 0.452(3) 0.750(3) 0.526(4) 0.13(3) Uiso d 1
C C45 0.4213(3) 0.8751(3) 0.4938(2) 0.0580(12) Uani d 1
H H45A 0.404390 0.858553 0.444191 0.087 Uiso calc 1
H H45B 0.441264 0.943455 0.499825 0.087 Uiso calc 1
H H45C 0.379228 0.870440 0.513101 0.087 Uiso calc 1
O O10 0.03375(16) 0.1626(2) 0.17104(14) 0.0472(7) Uani d 1
C C46 0.0800(2) 0.0928(3) 0.2186(2) 0.0414(9) Uani d 1
H H46A 0.056014 0.072615 0.254205 0.050 Uiso calc 1
H H46B 0.128772 0.123753 0.242335 0.050 Uiso calc 1
C C47 0.0906(2) 0.0023(3) 0.1769(2) 0.0522(11) Uani d 1
H H47A 0.094216 -0.060273 0.204141 0.063 Uiso calc 1
H H47B 0.135579 0.009358 0.161279 0.063 Uiso calc 1
C C48 0.0199(2) 0.0044(3) 0.1159(2) 0.0522(11) Uani d 1
H H48A 0.027437 -0.028781 0.074485 0.063 Uiso calc 1
H H48B -0.022192 -0.028047 0.127731 0.063 Uiso calc 1
C C49 0.0072(3) 0.1159(3) 0.1043(2) 0.0494(11) Uani d 1
H H49A 0.034729 0.141526 0.072846 0.059 Uiso calc 1
H H49B -0.046494 0.130143 0.083351 0.059 Uiso calc 1

loop_
_atom_site_aniso_label
_atom_site_aniso_U_11
_atom_site_aniso_U_22
_atom_site_aniso_U_33
_atom_site_aniso_U_12
_atom_site_aniso_U_13
_atom_site_aniso_U_23
Y1 0.02540(15) 0.01246(14) 0.02236(15) 0.00068(12) 0.01133(12) -0.00029(12)
Y2 0.03340(17) 0.01530(14) 0.01998(15) 0.00204(12) 0.01169(13) -0.00054(13)
Cl1 0.0421(5) 0.0234(4) 0.0347(4) -0.0029(3) 0.0238(4) 0.0027(4)
Cl2 0.0556(6) 0.0347(5) 0.0206(4) 0.0145(4) 0.0042(4) -0.0029(4)
O1 0.0356(13) 0.0157(11) 0.0328(13) 0.0009(9) 0.0152(10) -0.0010(10)
C1 0.0236(15) 0.0124(14) 0.0370(18) -0.0010(12) 0.0127(14) 0.0018(14)
C2 0.0274(17) 0.0206(17) 0.044(2) 0.0005(13) 0.0131(15) 0.0062(16)
C3 0.0287(18) 0.0199(17) 0.053(2) 0.0020(14) 0.0140(17) 0.0069(17)
C4 0.0268(18) 0.0178(16) 0.063(3) 0.0013(13) 0.0185(17) -0.0043(17)
C5 0.0272(17) 0.0217(17) 0.048(2) -0.0016(14) 0.0145(16) -0.0112(16)
C6 0.0211(15) 0.0138(14) 0.041(2) -0.0020(12) 0.0126(14) -0.0030(14)
C7 0.0237(16) 0.0185(16) 0.0365(19) -0.0062(12) 0.0153(14) -0.0082(14)
N1 0.0249(14) 0.0170(13) 0.0307(15) -0.0051(10) 0.0140(12) -0.0043(12)
C8 0.0226(15) 0.0167(15) 0.0278(17) -0.0053(12) 0.0122(13) -0.0036(13)
C9 0.0294(17) 0.0197(16) 0.0333(19) -0.0068(13) 0.0154(15) -0.0074(14)
C10 0.0368(19) 0.0243(17) 0.0279(18) -0.0108(14) 0.0161(15) -0.0087(15)
C11 0.0324(17) 0.0206(16) 0.0274(17) -0.0064(14) 0.0085(14) 0.0018(15)
C12 0.0267(16) 0.0180(15) 0.0311(18) -0.0037(12) 0.0116(14) -0.0025(13)
C13 0.0265(16) 0.0151(15) 0.0243(16) -0.0060(12) 0.0115(13) -0.0030(13)
O2 0.0230(10) 0.0202(11) 0.0242(11) -0.0003(9) 0.0116(9) -0.0047(9)
C14 0.0277(17) 0.0267(17) 0.0312(18) 0.0012(14) 0.0156(14) -0.0064(15)
O3 0.0272(11) 0.0146(10) 0.0226(11) 0.0012(9) 0.0110(9) 0.0007(9)
C15 0.0242(15) 0.0122(14) 0.0219(15) -0.0043(12) 0.0072(12) -0.0008(13)
C16 0.0286(16) 0.0191(15) 0.0275(17) -0.0009(13) 0.0119(14) -0.0052(14)
C17 0.0284(17) 0.0217(17) 0.0355(19) 0.0052(13) 0.0100(15) -0.0059(15)
C18 0.0341(19) 0.0230(17) 0.0314(19) 0.0074(14) 0.0046(15) -0.0018(15)
C19 0.0334(18) 0.0215(17) 0.0224(16) 0.0017(13) 0.0082(14) 0.0008(13)
C20 0.0241(15) 0.0125(14) 0.0232(16) -0.0022(12) 0.0050(12) -0.0007(13)
C21 0.0233(15) 0.0192(15) 0.0198(15) -0.0050(12) 0.0078(12) -0.0021(13)
N2 0.0216(13) 0.0141(12) 0.0230(13) -0.0028(10) 0.0096(11) -0.0038(11)
C22 0.0254(15) 0.0127(14) 0.0244(16) -0.0048(12) 0.0122(13) -0.0026(13)
C23 0.0286(17) 0.0199(16) 0.0277(17) -0.0045(13) 0.0120(14) -0.0010(14)
C24 0.040(2) 0.0269(18) 0.0328(19) -0.0077(15) 0.0215(16) -0.0089(15)
C25 0.0341(19) 0.0249(17) 0.041(2) -0.0047(14) 0.0235(16) -0.0096(16)
C26 0.0274(17) 0.0184(16) 0.040(2) -0.0002(13) 0.0165(15) -0.0038(15)
C27 0.0240(15) 0.0137(14) 0.0244(16) -0.0036(12) 0.0097(12) -0.0026(13)
O4 0.0228(11) 0.0228(11) 0.0223(11) 0.0037(9) 0.0082(9) 0.0020(10)
C28 0.0240(16) 0.0247(17) 0.0327(18) 0.0021(13) 0.0064(14) 0.0018(15)
O5 0.0398(13) 0.0197(11) 0.0261(12) 0.0025(10) 0.0172(10) 0.0017(10)
C29 0.0226(15) 0.0183(15) 0.0212(16) -0.0013(12) 0.0041(12) -0.0053(13)
C30 0.0314(17) 0.0247(17) 0.0258(17) -0.0006(13) 0.0124(14) -0.0024(14)
C31 0.0238(16) 0.0290(18) 0.0289(18) 0.0073(13) 0.0067(14) -0.0054(15)
C32 0.0307(18) 0.0185(16) 0.040(2) 0.0049(13) 0.0084(15) -0.0039(15)
C33 0.0339(18) 0.0188(16) 0.0312(18) 0.0014(14) 0.0114(15) 0.0024(14)
C34 0.0228(15) 0.0195(15) 0.0225(16) 0.0015(12) 0.0078(12) -0.0027(13)
C35 0.0251(16) 0.0180(15) 0.0268(17) -0.0031(12) 0.0104(13) 0.0009(14)
N3 0.0232(13) 0.0184(13) 0.0205(13) -0.0028(10) 0.0080(10) -0.0048(11)
C36 0.0252(15) 0.0157(14) 0.0221(16) -0.0066(12) 0.0098(13) -0.0055(13)
C37 0.0307(17) 0.0176(15) 0.0282(17) -0.0069(13) 0.0114(14) -0.0033(14)
C38 0.0370(19) 0.0236(17) 0.0254(17) -0.0109(14) 0.0128(15) -0.0018(14)
C39 0.0306(17) 0.0278(18) 0.0325(18) -0.0121(14) 0.0192(15) -0.0091(15)
C40 0.0239(16) 0.0223(16) 0.0328(18) -0.0044(13) 0.0098(14) -0.0073(14)
C41 0.0257(15) 0.0169(15) 0.0225(16) -0.0069(12) 0.0065(13) -0.0048(13)
O6 0.0285(12) 0.0214(11) 0.0240(12) 0.0046(9) 0.0071(9) 0.0021(9)
C42 0.0283(18) 0.0301(18) 0.036(2) 0.0040(14) 0.0055(15) 0.0002(16)
O7 0.0328(12) 0.0154(10) 0.0207(11) 0.0041(9) 0.0088(9) 0.0020(9)
C43 0.050(2) 0.0214(17) 0.0306(19) 0.0087(16) 0.0103(16) 0.0020(16)
O8 0.075(2) 0.0228(13) 0.0525(17) -0.0067(13) 0.0480(16) -0.0088(13)
C44 0.046(2) 0.034(2) 0.0326(19) 0.0026(17) 0.0191(17) 0.0048(17)
O9 0.0533(19) 0.060(2) 0.064(2) 0.0018(17) 0.0045(16) 0.0087(18)
C45 0.067(3) 0.056(3) 0.051(3) 0.004(2) 0.017(2) 0.011(2)
O10 0.0673(19) 0.0362(15) 0.0403(16) -0.0060(13) 0.0194(14) 0.0027(13)
C46 0.044(2) 0.035(2) 0.048(2) -0.0048(17) 0.0175(19) 0.0048(19)
C47 0.053(3) 0.041(2) 0.066(3) -0.009(2) 0.022(2) -0.007(2)
C48 0.064(3) 0.042(2) 0.052(3) -0.019(2) 0.021(2) -0.002(2)
C49 0.067(3) 0.041(2) 0.040(2) -0.019(2) 0.016(2) 0.0000(19)

loop_
_atom_type_symbol
_atom_type_description
_atom_type_scat_dispersion_real
_atom_type_scat_dispersion_imag
_atom_type_scat_source
C C 0.0033 0.0016 'International Tables Vol C Tables 4.2.6.8 and 6.1.1.4'
H H 0.0000 0.0000 'International Tables Vol C Tables 4.2.6.8 and 6.1.1.4'
N N 0.0061 0.0033 'International Tables Vol C Tables 4.2.6.8 and 6.1.1.4'
Cl Cl 0.1484 0.1585 'International Tables Vol C Tables 4.2.6.8 and 6.1.1.4'
Y Y -2.7962 3.5667 'International Tables Vol C Tables 4.2.6.8 and 6.1.1.4'
O O 0.0106 0.0060 'International Tables Vol C Tables 4.2.6.8 and 6.1.1.4'

loop_
_geom_angle_atom_site_label_1
_geom_angle_atom_site_label_2
_geom_angle_atom_site_label_3
_geom_angle
O1 Y1 O7 88.00(8)
O1 Y1 O3 156.61(8)
O7 Y1 O3 70.07(7)
O1 Y1 N1 72.74(8)
O7 Y1 N1 154.32(8)
O3 Y1 N1 130.62(8)
O1 Y1 N2 126.38(8)
O7 Y1 N2 109.56(8)
O3 Y1 N2 70.95(7)
N1 Y1 N2 71.32(8)
O1 Y1 O2 118.62(7)
O7 Y1 O2 142.86(7)
O3 Y1 O2 78.31(7)
N1 Y1 O2 62.82(7)
N2 Y1 O2 76.55(7)
O1 Y1 O4 74.42(7)
O7 Y1 O4 78.97(7)
O3 Y1 O4 107.87(7)
N1 Y1 O4 79.57(7)
N2 Y1 O4 61.01(7)
O2 Y1 O4 130.54(6)
O1 Y1 Cl1 82.18(6)
O7 Y1 Cl1 84.00(6)
O3 Y1 Cl1 87.35(5)
N1 Y1 Cl1 109.23(6)
N2 Y1 Cl1 147.42(6)
O2 Y1 Cl1 75.41(5)
O4 Y1 Cl1 151.36(5)
O1 Y1 Y2 122.07(6)
O7 Y1 Y2 34.53(5)
O3 Y1 Y2 35.54(5)
N1 Y1 Y2 162.04(6)
N2 Y1 Y2 90.88(5)
O2 Y1 Y2 111.62(5)
O4 Y1 Y2 94.16(5)
Cl1 Y1 Y2 84.32(2)
O5 Y2 O7 153.40(8)
O5 Y2 O3 100.87(8)
O7 Y2 O3 70.39(7)
O5 Y2 O8 76.71(8)
O7 Y2 O8 77.42(8)
O3 Y2 O8 84.29(9)
O5 Y2 O6 127.60(7)
O7 Y2 O6 78.97(7)
O3 Y2 O6 97.95(7)
O8 Y2 O6 153.98(8)
O5 Y2 N3 73.04(8)
O7 Y2 N3 127.23(8)
O3 Y2 N3 79.90(8)
O8 Y2 N3 142.30(9)
O6 Y2 N3 62.86(7)
O5 Y2 Cl2 90.11(6)
O7 Y2 Cl2 95.12(6)
O3 Y2 Cl2 164.78(5)
O8 Y2 Cl2 88.08(8)
O6 Y2 Cl2 83.28(5)
N3 Y2 Cl2 113.68(6)
O5 Y2 Y1 132.16(6)
O7 Y2 Y1 34.10(5)
O3 Y2 Y1 36.29(5)
O8 Y2 Y1 78.32(6)
O6 Y2 Y1 88.19(5)
N3 Y2 Y1 106.28(6)
Cl2 Y2 Y1 129.04(2)
C1 O1 Y1 140.1(2)
O1 C1 C6 121.8(3)
O1 C1 C2 120.4(3)
C6 C1 C2 117.8(3)
C3 C2 C1 121.8(3)
C3 C2 H2 119.1
C1 C2 H2 119.1
C2 C3 C4 120.7(3)
C2 C3 H3 119.7
C4 C3 H3 119.7
C5 C4 C3 119.3(3)
C5 C4 H4 120.3
C3 C4 H4 120.3
C4 C5 C6 121.6(3)
C4 C5 H5 119.2
C6 C5 H5 119.2
C1 C6 C5 118.8(3)
C1 C6 C7 123.6(3)
C5 C6 C7 117.5(3)
N1 C7 C6 127.1(3)
N1 C7 H7 116.4
C6 C7 H7 116.4
C7 N1 C8 117.0(3)
C7 N1 Y1 127.3(2)
C8 N1 Y1 115.56(18)
C9 C8 C13 118.0(3)
C9 C8 N1 125.7(3)
C13 C8 N1 116.3(3)
C10 C9 C8 121.3(3)
C10 C9 H9 119.4
C8 C9 H9 119.4
C9 C10 C11 120.4(3)
C9 C10 H10 119.8
C11 C10 H10 119.8
C10 C11 C12 119.8(3)
C10 C11 H11 120.1
C12 C11 H11 120.1
C13 C12 C11 119.4(3)
C13 C12 H12 120.3
C11 C12 H12 120.3
O2 C13 C12 122.9(3)
O2 C13 C8 116.0(3)
C12 C13 C8 121.1(3)
C13 O2 C14 114.7(2)
C13 O2 Y1 116.82(17)
C14 O2 Y1 127.83(17)
O2 C14 H14A 109.5
O2 C14 H14B 109.5
H14A C14 H14B 109.5
O2 C14 H14C 109.5
H14A C14 H14C 109.5
H14B C14 H14C 109.5
C15 O3 Y2 123.20(17)
C15 O3 Y1 128.17(17)
Y2 O3 Y1 108.17(8)
O3 C15 C20 121.2(3)
O3 C15 C16 120.4(3)
C20 C15 C16 118.4(3)
C17 C16 C15 121.0(3)
C17 C16 H16 119.5
C15 C16 H16 119.5
C16 C17 C18 121.2(3)
C16 C17 H17 119.4
C18 C17 H17 119.4
C19 C18 C17 118.2(3)
C19 C18 H18 120.9
C17 C18 H18 120.9
C18 C19 C20 122.3(3)
C18 C19 H19 118.9
C20 C19 H19 118.9
C19 C20 C15 118.9(3)
C19 C20 C21 117.1(3)
C15 C20 C21 123.9(3)
N2 C21 C20 125.9(3)
N2 C21 H21 117.0
C20 C21 H21 117.0
C21 N2 C22 117.4(2)
C21 N2 Y1 126.91(19)
C22 N2 Y1 115.25(18)
C23 C22 C27 118.5(3)
C23 C22 N2 125.3(3)
C27 C22 N2 116.1(3)
C24 C23 C22 120.4(3)
C24 C23 H23 119.8
C22 C23 H23 119.8
C25 C24 C23 120.3(3)
C25 C24 H24 119.9
C23 C24 H24 119.9
C24 C25 C26 120.7(3)
C24 C25 H25 119.7
C26 C25 H25 119.7
C25 C26 C27 119.0(3)
C25 C26 H26 120.5
C27 C26 H26 120.5
O4 C27 C26 124.6(3)
O4 C27 C22 114.4(2)
C26 C27 C22 121.1(3)
C27 O4 C28 116.2(2)
C27 O4 Y1 115.96(16)
C28 O4 Y1 121.75(17)
O4 C28 H28A 109.5
O4 C28 H28B 109.5
H28A C28 H28B 109.5
O4 C28 H28C 109.5
H28A C28 H28C 109.5
H28B C28 H28C 109.5
C29 O5 Y2 143.63(19)
O5 C29 C30 120.1(3)
O5 C29 C34 122.7(3)
C30 C29 C34 117.2(3)
C31 C30 C29 121.6(3)
C31 C30 H30 119.2
C29 C30 H30 119.2
C30 C31 C32 121.2(3)
C30 C31 H31 119.4
C32 C31 H31 119.4
C33 C32 C31 118.2(3)
C33 C32 H32 120.9
C31 C32 H32 120.9
C32 C33 C34 122.0(3)
C32 C33 H33 119.0
C34 C33 H33 119.0
C33 C34 C29 119.8(3)
C33 C34 C35 117.2(3)
C29 C34 C35 123.0(3)
N3 C35 C34 126.1(3)
N3 C35 H35 117.0
C34 C35 H35 117.0
C35 N3 C36 117.1(3)
C35 N3 Y2 130.5(2)
C36 N3 Y2 112.44(18)
C37 C36 C41 119.0(3)
C37 C36 N3 125.4(3)
C41 C36 N3 115.5(3)
C36 C37 C38 120.5(3)
C36 C37 H37 119.7
C38 C37 H37 119.7
C39 C38 C37 120.0(3)
C39 C38 H38 120.0
C37 C38 H38 120.0
C38 C39 C40 120.6(3)
C38 C39 H39 119.7
C40 C39 H39 119.7
C41 C40 C39 118.7(3)
C41 C40 H40 120.6
C39 C40 H40 120.6
C40 C41 O6 124.4(3)
C40 C41 C36 121.1(3)
O6 C41 C36 114.5(3)
C41 O6 C42 117.4(2)
C41 O6 Y2 113.87(17)
C42 O6 Y2 123.49(19)
O6 C42 H42A 109.5
O6 C42 H42B 109.5
H42A C42 H42B 109.5
O6 C42 H42C 109.5
H42A C42 H42C 109.5
H42B C42 H42C 109.5
C43 O7 Y1 122.61(19)
C43 O7 Y2 119.66(18)
Y1 O7 Y2 111.36(9)
O7 C43 H43A 109.5
O7 C43 H43B 109.5
H43A C43 H43B 109.5
O7 C43 H43C 109.5
H43A C43 H43C 109.5
H43B C43 H43C 109.5
C44 O8 Y2 132.7(2)
C44 O8 H8 114(3)
Y2 O8 H8 113(3)
O8 C44 H44A 109.5
O8 C44 H44B 109.5
H44A C44 H44B 109.5
O8 C44 H44C 109.5
H44A C44 H44C 109.5
H44B C44 H44C 109.5
C45 O9 H9A 102(4)
O9 C45 H45A 109.5
O9 C45 H45B 109.5
H45A C45 H45B 109.5
O9 C45 H45C 109.5
H45A C45 H45C 109.5
H45B C45 H45C 109.5
C49 O10 C46 108.8(3)
O10 C46 C47 107.4(3)
O10 C46 H46A 110.2
C47 C46 H46A 110.2
O10 C46 H46B 110.2
C47 C46 H46B 110.2
H46A C46 H46B 108.5
C46 C47 C48 102.0(3)
C46 C47 H47A 111.4
C48 C47 H47A 111.4
C46 C47 H47B 111.4
C48 C47 H47B 111.4
H47A C47 H47B 109.2
C49 C48 C47 101.7(3)
C49 C48 H48A 111.4
C47 C48 H48A 111.4
C49 C48 H48B 111.4
C47 C48 H48B 111.4
H48A C48 H48B 109.3
O10 C49 C48 106.7(3)
O10 C49 H49A 110.4
C48 C49 H49A 110.4
O10 C49 H49B 110.4
C48 C49 H49B 110.4
H49A C49 H49B 108.6

loop_
_geom_bond_atom_site_label_1
_geom_bond_atom_site_label_2
_geom_bond_distance
Y1 O1 2.192(2)
Y1 O7 2.257(2)
Y1 O3 2.335(2)
Y1 N1 2.521(3)
Y1 N2 2.536(2)
Y1 O2 2.548(2)
Y1 O4 2.585(2)
Y1 Cl1 2.7078(8)
Y1 Y2 3.7479(4)
Y2 O5 2.175(2)
Y2 O7 2.281(2)
Y2 O3 2.293(2)
Y2 O8 2.352(2)
Y2 O6 2.484(2)
Y2 N3 2.487(3)
Y2 Cl2 2.6406(9)
O1 C1 1.305(4)
C1 C6 1.416(5)
C1 C2 1.418(4)
C2 C3 1.369(5)
C2 H2 0.9500
C3 C4 1.395(5)
C3 H3 0.9500
C4 C5 1.371(5)
C4 H4 0.9500
C5 C6 1.425(4)
C5 H5 0.9500
C6 C7 1.431(5)
C7 N1 1.299(4)
C7 H7 0.9500
N1 C8 1.431(4)
C8 C9 1.393(4)
C8 C13 1.402(4)
C9 C10 1.378(5)
C9 H9 0.9500
C10 C11 1.383(5)
C10 H10 0.9500
C11 C12 1.397(4)
C11 H11 0.9500
C12 C13 1.391(4)
C12 H12 0.9500
C13 O2 1.382(4)
O2 C14 1.455(3)
C14 H14A 0.9800
C14 H14B 0.9800
C14 H14C 0.9800
O3 C15 1.338(4)
C15 C20 1.410(4)
C15 C16 1.412(4)
C16 C17 1.374(4)
C16 H16 0.9500
C17 C18 1.395(5)
C17 H17 0.9500
C18 C19 1.381(4)
C18 H18 0.9500
C19 C20 1.402(4)
C19 H19 0.9500
C20 C21 1.455(4)
C21 N2 1.296(4)
C21 H21 0.9500
N2 C22 1.427(4)
C22 C23 1.395(4)
C22 C27 1.402(4)
C23 C24 1.389(4)
C23 H23 0.9500
C24 C25 1.378(5)
C24 H24 0.9500
C25 C26 1.389(5)
C25 H25 0.9500
C26 C27 1.392(4)
C26 H26 0.9500
C27 O4 1.383(3)
O4 C28 1.448(4)
C28 H28A 0.9800
C28 H28B 0.9800
C28 H28C 0.9800
O5 C29 1.304(4)
C29 C30 1.415(4)
C29 C34 1.420(4)
C30 C31 1.376(4)
C30 H30 0.9500
C31 C32 1.401(5)
C31 H31 0.9500
C32 C33 1.379(4)
C32 H32 0.9500
C33 C34 1.407(4)
C33 H33 0.9500
C34 C35 1.443(4)
C35 N3 1.296(4)
C35 H35 0.9500
N3 C36 1.436(4)
C36 C37 1.386(4)
C36 C41 1.396(4)
C37 C38 1.387(4)
C37 H37 0.9500
C38 C39 1.380(5)
C38 H38 0.9500
C39 C40 1.399(5)
C39 H39 0.9500
C40 C41 1.388(4)
C40 H40 0.9500
C41 O6 1.391(4)
O6 C42 1.450(4)
C42 H42A 0.9800
C42 H42B 0.9800
C42 H42C 0.9800
O7 C43 1.427(4)
C43 H43A 0.9800
C43 H43B 0.9800
C43 H43C 0.9800
O8 C44 1.407(4)
O8 H8 0.837(19)
C44 H44A 0.9800
C44 H44B 0.9800
C44 H44C 0.9800
O9 C45 1.410(5)
O9 H9A 0.89(2)
C45 H45A 0.9800
C45 H45B 0.9800
C45 H45C 0.9800
O10 C49 1.430(5)
O10 C46 1.431(5)
C46 C47 1.516(6)
C46 H46A 0.9900
C46 H46B 0.9900
C47 C48 1.522(6)
C47 H47A 0.9900
C47 H47B 0.9900
C48 C49 1.514(6)
C48 H48A 0.9900
C48 H48B 0.9900
C49 H49A 0.9900
C49 H49B 0.9900

loop_
_geom_hbond_atom_site_label_D
_geom_hbond_atom_site_label_H
_geom_hbond_atom_site_label_A
_geom_hbond_distance_DH
_geom_hbond_distance_HA
_geom_hbond_distance_DA
_geom_hbond_angle_DHA
_geom_hbond_publ_flag
O8 H8 Cl1 0.837(19) 2.20(2) 3.032(3) 174(4) yes
O9 H9A Cl2 0.89(2) 2.29(2) 3.175(4) 177(6) yes
C43 H43A O1 0.98 2.45 3.158(4) 128.5 yes
C44 H44B O5 0.98 2.59 3.132(4) 114.6 yes
C14 H14C Cl1 0.98 2.66 3.344(3) 127.6 yes
C42 H42C Cl2 0.98 2.89 3.591(4) 129.3 yes

loop_
_geom_torsion_atom_site_label_1
_geom_torsion_atom_site_label_2
_geom_torsion_atom_site_label_3
_geom_torsion_atom_site_label_4
_geom_torsion
Y1 O1 C1 C6 -28.9(5)
Y1 O1 C1 C2 150.3(2)
O1 C1 C2 C3 -178.7(3)
C6 C1 C2 C3 0.6(5)
C1 C2 C3 C4 -0.7(5)
C2 C3 C4 C5 -0.4(5)
C3 C4 C5 C6 1.6(5)
O1 C1 C6 C5 179.9(3)
C2 C1 C6 C5 0.6(4)
O1 C1 C6 C7 -2.9(5)
C2 C1 C6 C7 177.8(3)
C4 C5 C6 C1 -1.7(5)
C4 C5 C6 C7 -179.1(3)
C1 C6 C7 N1 11.2(5)
C5 C6 C7 N1 -171.6(3)
C6 C7 N1 C8 -177.9(3)
C6 C7 N1 Y1 4.9(4)
C7 N1 C8 C9 -27.5(4)
Y1 N1 C8 C9 150.0(2)
C7 N1 C8 C13 154.2(3)
Y1 N1 C8 C13 -28.3(3)
C13 C8 C9 C10 -3.3(4)
N1 C8 C9 C10 178.5(3)
C8 C9 C10 C11 1.0(5)
C9 C10 C11 C12 1.1(5)
C10 C11 C12 C13 -0.9(4)
C11 C12 C13 O2 179.3(3)
C11 C12 C13 C8 -1.4(4)
C9 C8 C13 O2 -177.2(3)
N1 C8 C13 O2 1.2(4)
C9 C8 C13 C12 3.5(4)
N1 C8 C13 C12 -178.1(3)
C12 C13 O2 C14 16.9(4)
C8 C13 O2 C14 -162.4(3)
C12 C13 O2 Y1 -154.3(2)
C8 C13 O2 Y1 26.3(3)
Y2 O3 C15 C20 122.4(2)
Y1 O3 C15 C20 -49.0(3)
Y2 O3 C15 C16 -56.4(3)
Y1 O3 C15 C16 132.2(2)
O3 C15 C16 C17 178.6(3)
C20 C15 C16 C17 -0.2(4)
C15 C16 C17 C18 -1.4(5)
C16 C17 C18 C19 0.9(5)
C17 C18 C19 C20 1.2(5)
C18 C19 C20 C15 -2.8(5)
C18 C19 C20 C21 -179.7(3)
O3 C15 C20 C19 -176.6(3)
C16 C15 C20 C19 2.2(4)
O3 C15 C20 C21 0.2(4)
C16 C15 C20 C21 179.0(3)
C19 C20 C21 N2 -163.9(3)
C15 C20 C21 N2 19.3(5)
C20 C21 N2 C22 179.1(3)
C20 C21 N2 Y1 6.9(4)
C21 N2 C22 C23 -29.2(4)
Y1 N2 C22 C23 143.9(2)
C21 N2 C22 C27 154.7(3)
Y1 N2 C22 C27 -32.1(3)
C27 C22 C23 C24 -1.8(4)
N2 C22 C23 C24 -177.8(3)
C22 C23 C24 C25 0.0(5)
C23 C24 C25 C26 1.0(5)
C24 C25 C26 C27 -0.3(5)
C25 C26 C27 O4 177.4(3)
C25 C26 C27 C22 -1.5(5)
C23 C22 C27 O4 -176.5(3)
N2 C22 C27 O4 -0.1(4)
C23 C22 C27 C26 2.6(4)
N2 C22 C27 C26 178.9(3)
C26 C27 O4 C28 6.1(4)
C22 C27 O4 C28 -174.9(2)
C26 C27 O4 Y1 -147.1(2)
C22 C27 O4 Y1 31.9(3)
Y2 O5 C29 C30 -169.0(2)
Y2 O5 C29 C34 10.4(5)
O5 C29 C30 C31 177.0(3)
C34 C29 C30 C31 -2.4(5)
C29 C30 C31 C32 1.4(5)
C30 C31 C32 C33 0.2(5)
C31 C32 C33 C34 -0.8(5)
C32 C33 C34 C29 -0.3(5)
C32 C33 C34 C35 -179.9(3)
O5 C29 C34 C33 -177.5(3)
C30 C29 C34 C33 1.8(4)
O5 C29 C34 C35 2.0(5)
C30 C29 C34 C35 -178.6(3)
C33 C34 C35 N3 175.2(3)
C29 C34 C35 N3 -4.4(5)
C34 C35 N3 C36 178.4(3)
C34 C35 N3 Y2 -2.4(5)
C35 N3 C36 C37 -36.3(4)
Y2 N3 C36 C37 144.4(2)
C35 N3 C36 C41 147.0(3)
Y2 N3 C36 C41 -32.3(3)
C41 C36 C37 C38 -0.7(4)
N3 C36 C37 C38 -177.3(3)
C36 C37 C38 C39 0.5(5)
C37 C38 C39 C40 0.0(5)
C38 C39 C40 C41 -0.3(5)
C39 C40 C41 O6 179.6(3)
C39 C40 C41 C36 0.1(4)
C37 C36 C41 C40 0.4(4)
N3 C36 C41 C40 177.3(3)
C37 C36 C41 O6 -179.2(3)
N3 C36 C41 O6 -2.3(4)
C40 C41 O6 C42 12.0(4)
C36 C41 O6 C42 -168.4(3)
C40 C41 O6 Y2 -143.2(2)
C36 C41 O6 Y2 36.4(3)
C49 O10 C46 C47 7.4(4)
O10 C46 C47 C48 -27.4(4)
C46 C47 C48 C49 35.5(4)
C46 O10 C49 C48 16.1(4)
C47 C48 C49 O10 -32.6(4)
